data_7228590
loop_
_publ_author_name
'Goswami, Pramod Kumar'
'Kumar, Vineet'
'Thaimattam, Ram'
'Ramanan , A.'

_publ_section_title
;
 Structural landscape of multicomponent solids of 5-aminosalicylic acid
;
_journal_name_full CrystEngComm
_journal_paper_doi 10.1039/C7CE01008G
_journal_year 2017
_chemical_formula_moiety '2(C7 H8 N O3), O4 S, H2 O'
_chemical_formula_sum 'C14 H18 N2 O11 S'
_chemical_formula_weight 422.36
_chemical_name_systematic
; 
 ? 
;
_space_group_crystal_system triclinic
_space_group_IT_number 2
_space_group_name_Hall '-P 1'
_space_group_name_H-M_alt 'P -1'
_symmetry_space_group_name_Hall '-P 1'
_symmetry_space_group_name_H-M 'P -1'
_atom_sites_solution_hydrogens geom
_atom_sites_solution_primary direct
_atom_sites_solution_secondary difmap
_audit_creation_method 'SHELXTL-NT2000 ver.6.12'
_audit_update_record
;
2017-06-24 deposited with the CCDC.
2017-06-28 downloaded from the CCDC.
;
_cell_angle_alpha 108.276(10)
_cell_angle_beta 90.859(11)
_cell_angle_gamma 102.008(10)
_cell_formula_units_Z 2
_cell_length_a 6.710(4)
_cell_length_b 11.379(7)
_cell_length_c 12.011(7)
_cell_measurement_reflns_used 488
_cell_measurement_temperature 298(2)
_cell_measurement_theta_max 24.85
_cell_measurement_theta_min 3.03
_cell_volume 848.6(9)
_computing_cell_refinement 'Bruker SMART'
_computing_data_collection 'Bruker SMART'
_computing_data_reduction 'Bruker SAINT'
_computing_molecular_graphics 'Bruker SHELXTL'
_computing_publication_material 'Bruker SHELXTL'
_computing_structure_refinement 'SHELXL-2014/7 (Sheldrick, 2014)'
_computing_structure_solution 'SHELXS-97 (Sheldrick, 1990)'
_diffrn_ambient_temperature 298(2)
_diffrn_measured_fraction_theta_full 0.991
_diffrn_measured_fraction_theta_max 0.991
_diffrn_measurement_device_type 'CCD area detector'
_diffrn_measurement_method 'phi and omega scans'
_diffrn_radiation_type MoK\a
_diffrn_radiation_wavelength 0.71073
_diffrn_reflns_av_R_equivalents 0.1160
_diffrn_reflns_av_unetI/netI 0.1795
_diffrn_reflns_Laue_measured_fraction_full 0.991
_diffrn_reflns_Laue_measured_fraction_max 0.991
_diffrn_reflns_limit_h_max 7
_diffrn_reflns_limit_h_min -7
_diffrn_reflns_limit_k_max 13
_diffrn_reflns_limit_k_min -13
_diffrn_reflns_limit_l_max 14
_diffrn_reflns_limit_l_min -14
_diffrn_reflns_number 7666
_diffrn_reflns_point_group_measured_fraction_full 0.991
_diffrn_reflns_point_group_measured_fraction_max 0.991
_diffrn_reflns_theta_full 25.000
_diffrn_reflns_theta_max 25.000
_diffrn_reflns_theta_min 1.934
_diffrn_source 'fine-focus sealed tube'
_exptl_absorpt_coefficient_mu 0.259
_exptl_absorpt_correction_T_max 0.986
_exptl_absorpt_correction_T_min 0.971
_exptl_absorpt_correction_type multi-scan
_exptl_absorpt_process_details '(SADABS; Bruker, 2000)'
_exptl_crystal_colour colorless
_exptl_crystal_density_diffrn 1.647
_exptl_crystal_density_method 'not measured'
_exptl_crystal_description needle
_exptl_crystal_F_000 440
_exptl_crystal_size_max 0.434
_exptl_crystal_size_mid 0.335
_exptl_crystal_size_min 0.281
_refine_diff_density_max 0.334
_refine_diff_density_min -0.399
_refine_diff_density_rms 0.069
_refine_ls_extinction_method none
_refine_ls_goodness_of_fit_ref 0.839
_refine_ls_hydrogen_treatment mixed
_refine_ls_matrix_type full
_refine_ls_number_parameters 267
_refine_ls_number_reflns 2959
_refine_ls_number_restraints 1
_refine_ls_restrained_S_all 0.839
_refine_ls_R_factor_all 0.1374
_refine_ls_R_factor_gt 0.0621
_refine_ls_shift/su_max 0.013
_refine_ls_shift/su_mean 0.001
_refine_ls_structure_factor_coef Fsqd
_refine_ls_weighting_details 'w=1/[\s^2^(Fo^2^)+(0.0271P)^2^] where P=(Fo^2^+2Fc^2^)/3'
_refine_ls_weighting_scheme calc
_refine_ls_wR_factor_gt 0.0992
_refine_ls_wR_factor_ref 0.1172
_reflns_Friedel_coverage 0.000
_reflns_number_gt 1405
_reflns_number_total 2959
_reflns_threshold_expression 'I > 2\s(I)'
_cod_data_source_file c7ce01008g2.cif
_cod_data_source_block solid1
_cod_database_code 7228590
_shelx_space_group_comment
;
The symmetry employed for this shelxl refinement is uniquely defined
by the following loop, which should always be used as a source of
symmetry information in preference to the above space-group names.
They are only intended as comments.
;

loop_
_space_group_symop_operation_xyz
'x, y, z'
'-x, -y, -z'

loop_
_atom_site_label
_atom_site_type_symbol
_atom_site_fract_x
_atom_site_fract_y
_atom_site_fract_z
_atom_site_U_iso_or_equiv
_atom_site_adp_type
_atom_site_occupancy
_atom_site_site_symmetry_order
_atom_site_calc_flag
_atom_site_refinement_flags_posn
_atom_site_refinement_flags_adp
S1 S 0.28812(19) 0.58442(12) 0.15108(10) 0.0283(3) Uani 1 1 d . .
O6 O 0.1309(4) 0.6005(3) 0.2368(2) 0.0315(8) Uani 1 1 d . .
O3 O 0.3201(5) 0.6947(3) 0.1065(2) 0.0363(9) Uani 1 1 d . .
O1 O 0.2338(5) 0.8477(3) 0.4849(3) 0.0451(10) Uani 1 1 d . .
O10 O 0.3409(5) 1.0070(3) 0.7011(3) 0.0420(9) Uani 1 1 d . .
H10 H 0.3119 0.9872 0.6301 0.063 Uiso 1 1 calc R U
O5 O 0.4829(4) 0.5852(3) 0.2104(2) 0.0379(9) Uani 1 1 d . .
O4 O 0.2158(5) 0.4679(3) 0.0532(3) 0.0467(10) Uani 1 1 d . .
C1 C 0.2580(6) 0.7790(5) 0.6530(4) 0.0258(11) Uani 1 1 d . .
O2 O 0.1893(6) 0.6403(3) 0.4588(3) 0.0469(10) Uani 1 1 d . .
H2 H 0.1790 0.6353 0.3893 0.070 Uiso 1 1 calc R U
C2 C 0.3142(7) 0.8137(5) 0.8908(4) 0.0323(13) Uani 1 1 d . .
H2A H 0.3331 0.8253 0.9708 0.039 Uiso 1 1 calc R U
N1 N 0.2456(5) 0.5829(3) 0.8505(3) 0.0315(10) Uani 1 1 d . .
H1A H 0.1249 0.5301 0.8226 0.047 Uiso 1 1 calc R U
H1B H 0.2548 0.6086 0.9288 0.047 Uiso 1 1 calc R U
H1C H 0.3451 0.5430 0.8247 0.047 Uiso 1 1 calc R U
C3 C 0.3107(7) 0.9017(5) 0.7327(4) 0.0310(12) Uani 1 1 d . .
O8 O 0.3130(6) 0.2396(3) 0.6009(3) 0.0520(10) Uani 1 1 d . .
H8 H 0.3550 0.2940 0.6646 0.078 Uiso 1 1 calc R U
C4 C 0.2653(6) 0.6928(5) 0.8100(4) 0.0282(12) Uani 1 1 d . .
O9 O 0.2893(6) 0.3742(3) 0.3143(3) 0.0529(11) Uani 1 1 d . .
H9 H 0.3270 0.4170 0.3829 0.079 Uiso 1 1 calc R U
N2 N 0.0903(6) -0.1436(4) 0.2468(3) 0.0433(11) Uani 1 1 d . .
H2B H 0.1833 -0.1802 0.2060 0.065 Uiso 1 1 calc R U
H2C H -0.0316 -0.1758 0.2063 0.065 Uiso 1 1 calc R U
H2D H 0.0851 -0.1582 0.3155 0.065 Uiso 1 1 calc R U
O7 O 0.3395(6) 0.4105(4) 0.5416(3) 0.0607(12) Uani 1 1 d . .
C5 C 0.3348(7) 0.9173(5) 0.8518(4) 0.0366(13) Uani 1 1 d . .
H5 H 0.3653 0.9987 0.9062 0.044 Uiso 1 1 calc R U
C6 C 0.1969(6) 0.0739(4) 0.3807(4) 0.0300(12) Uani 1 1 d . .
H6 H 0.1990 0.0426 0.4434 0.036 Uiso 1 1 calc R U
C7 C 0.1464(7) -0.0065(4) 0.2678(4) 0.0300(12) Uani 1 1 d . .
C8 C 0.2422(7) 0.2505(5) 0.3049(5) 0.0379(13) Uani 1 1 d . .
C9 C 0.2454(7) 0.2054(5) 0.3995(4) 0.0335(13) Uani 1 1 d . .
C10 C 0.2240(7) 0.7593(5) 0.5245(4) 0.0328(13) Uani 1 1 d . .
C11 C 0.1421(6) 0.0371(5) 0.1723(4) 0.0342(13) Uani 1 1 d . .
H11 H 0.1054 -0.0198 0.0966 0.041 Uiso 1 1 calc R U
C12 C 0.1926(7) 0.1654(5) 0.1911(4) 0.0367(13) Uani 1 1 d . .
H12 H 0.1937 0.1957 0.1276 0.044 Uiso 1 1 calc R U
C13 C 0.2344(6) 0.6745(4) 0.6918(4) 0.0285(12) Uani 1 1 d . .
H13 H 0.1981 0.5928 0.6381 0.034 Uiso 1 1 calc R U
C14 C 0.3027(7) 0.2955(5) 0.5186(5) 0.0402(14) Uani 1 1 d . .
O11 O 0.2425(7) 0.2343(4) 0.9168(3) 0.0492(11) Uani 1 1 d D .
H1W H 0.355(10) 0.236(6) 0.912(6) 0.09(3) Uiso 1 1 d . .
H2W H 0.26(2) 0.292(7) 0.903(11) 0.33(9) Uiso 1 1 d D .

loop_
_atom_site_aniso_label
_atom_site_aniso_U_11
_atom_site_aniso_U_22
_atom_site_aniso_U_33
_atom_site_aniso_U_23
_atom_site_aniso_U_13
_atom_site_aniso_U_12
S1 0.0337(8) 0.0298(8) 0.0208(7) 0.0035(6) -0.0002(6) 0.0132(6)
O6 0.0357(19) 0.038(2) 0.0219(18) 0.0069(15) 0.0084(15) 0.0160(16)
O3 0.048(2) 0.040(2) 0.0319(19) 0.0216(17) 0.0073(16) 0.0184(18)
O1 0.069(3) 0.040(2) 0.034(2) 0.0162(19) 0.0084(18) 0.023(2)
O10 0.054(2) 0.035(2) 0.039(2) 0.0144(17) 0.0021(19) 0.0112(18)
O5 0.033(2) 0.045(2) 0.037(2) 0.0102(17) -0.0102(16) 0.0169(17)
O4 0.060(2) 0.036(2) 0.032(2) -0.0079(17) -0.0088(17) 0.0145(19)
C1 0.022(3) 0.032(3) 0.024(3) 0.009(2) 0.005(2) 0.007(2)
O2 0.077(3) 0.046(3) 0.0210(19) 0.0101(18) 0.003(2) 0.022(2)
C2 0.038(3) 0.033(3) 0.025(3) 0.008(3) -0.002(2) 0.007(3)
N1 0.038(2) 0.038(3) 0.020(2) 0.008(2) 0.0033(18) 0.013(2)
C3 0.026(3) 0.030(3) 0.044(3) 0.018(3) 0.005(2) 0.014(3)
O8 0.073(3) 0.044(3) 0.034(2) 0.0051(19) -0.011(2) 0.015(2)
C4 0.022(3) 0.035(3) 0.030(3) 0.012(3) -0.002(2) 0.011(2)
O9 0.067(3) 0.029(2) 0.064(3) 0.021(2) -0.015(2) 0.005(2)
N2 0.054(3) 0.046(3) 0.035(2) 0.013(2) 0.007(2) 0.023(2)
O7 0.081(3) 0.028(2) 0.065(3) 0.002(2) -0.025(2) 0.018(2)
C5 0.036(3) 0.043(4) 0.030(3) 0.007(3) 0.001(2) 0.017(3)
C6 0.031(3) 0.034(3) 0.028(3) 0.009(3) 0.004(2) 0.013(3)
C7 0.032(3) 0.023(3) 0.038(3) 0.009(3) 0.005(2) 0.011(2)
C8 0.030(3) 0.030(4) 0.053(4) 0.009(3) -0.004(3) 0.011(3)
C9 0.031(3) 0.034(4) 0.034(3) 0.007(3) -0.004(2) 0.010(2)
C10 0.032(3) 0.035(4) 0.035(3) 0.012(3) 0.001(2) 0.016(3)
C11 0.030(3) 0.047(4) 0.033(3) 0.019(3) 0.005(2) 0.017(3)
C12 0.031(3) 0.051(4) 0.040(3) 0.026(3) 0.008(3) 0.018(3)
C13 0.028(3) 0.030(3) 0.030(3) 0.008(2) 0.001(2) 0.013(2)
C14 0.030(3) 0.045(4) 0.046(4) 0.013(3) -0.005(3) 0.014(3)
O11 0.048(3) 0.038(3) 0.058(3) 0.009(2) 0.008(2) 0.010(2)

loop_
_atom_type_symbol
_atom_type_description
_atom_type_scat_dispersion_real
_atom_type_scat_dispersion_imag
_atom_type_scat_source
C C 0.0033 0.0016 'International Tables Vol C Tables 4.2.6.8 and 6.1.1.4'
H H 0.0000 0.0000 'International Tables Vol C Tables 4.2.6.8 and 6.1.1.4'
N N 0.0061 0.0033 'International Tables Vol C Tables 4.2.6.8 and 6.1.1.4'
O O 0.0106 0.0060 'International Tables Vol C Tables 4.2.6.8 and 6.1.1.4'
S S 0.1246 0.1234 'International Tables Vol C Tables 4.2.6.8 and 6.1.1.4'

loop_
_geom_angle_atom_site_label_1
_geom_angle_atom_site_label_2
_geom_angle_atom_site_label_3
_geom_angle
O4 S1 O5 111.72(18)
O4 S1 O6 109.8(2)
O5 S1 O6 109.90(18)
O4 S1 O3 109.2(2)
O5 S1 O3 108.60(19)
O6 S1 O3 107.54(18)
C3 O10 H10 109.5
C13 C1 C3 120.6(4)
C13 C1 C10 119.6(4)
C3 C1 C10 119.7(4)
C10 O2 H2 109.5
C5 C2 C4 119.4(4)
C5 C2 H2A 120.3
C4 C2 H2A 120.3
C4 N1 H1A 109.5
C4 N1 H1B 109.5
H1A N1 H1B 109.5
C4 N1 H1C 109.5
H1A N1 H1C 109.5
H1B N1 H1C 109.5
O10 C3 C5 117.6(4)
O10 C3 C1 123.8(5)
C5 C3 C1 118.6(4)
C14 O8 H8 109.5
C13 C4 C2 120.8(4)
C13 C4 N1 119.5(4)
C2 C4 N1 119.7(4)
C8 O9 H9 109.5
C7 N2 H2B 109.5
C7 N2 H2C 109.5
H2B N2 H2C 109.5
C7 N2 H2D 109.5
H2B N2 H2D 109.5
H2C N2 H2D 109.5
C2 C5 C3 121.0(5)
C2 C5 H5 119.5
C3 C5 H5 119.5
C7 C6 C9 118.2(4)
C7 C6 H6 120.9
C9 C6 H6 120.9
C6 C7 C11 122.3(5)
C6 C7 N2 119.0(4)
C11 C7 N2 118.6(4)
O9 C8 C9 124.2(5)
O9 C8 C12 115.8(5)
C9 C8 C12 119.9(5)
C8 C9 C6 120.1(4)
C8 C9 C14 119.6(5)
C6 C9 C14 120.3(5)
O1 C10 O2 123.5(5)
O1 C10 C1 122.9(5)
O2 C10 C1 113.6(4)
C12 C11 C7 119.1(4)
C12 C11 H11 120.4
C7 C11 H11 120.4
C11 C12 C8 120.3(5)
C11 C12 H12 119.9
C8 C12 H12 119.9
C4 C13 C1 119.5(4)
C4 C13 H13 120.2
C1 C13 H13 120.2
O7 C14 O8 122.7(5)
O7 C14 C9 123.7(5)
O8 C14 C9 113.6(5)
H2W O11 H1W 88(10)
H1W O11 H2W 88(10)

loop_
_geom_bond_atom_site_label_1
_geom_bond_atom_site_label_2
_geom_bond_distance
S1 O4 1.454(3)
S1 O5 1.476(3)
S1 O6 1.484(3)
S1 O3 1.490(3)
O1 C10 1.231(5)
O10 C3 1.344(5)
O10 H10 0.8200
C1 C13 1.387(6)
C1 C3 1.392(6)
C1 C10 1.495(6)
O2 C10 1.306(5)
O2 H2 0.8200
C2 C5 1.381(6)
C2 C4 1.382(6)
C2 H2A 0.9300
N1 C4 1.460(5)
N1 H1A 0.8900
N1 H1B 0.8900
N1 H1C 0.8900
C3 C5 1.388(6)
O8 C14 1.340(5)
O8 H8 0.8200
C4 C13 1.375(5)
O9 C8 1.344(5)
O9 H9 0.8200
N2 C7 1.464(5)
N2 H2B 0.8900
N2 H2C 0.8900
N2 H2D 0.8900
O7 C14 1.220(6)
C5 H5 0.9300
C6 C7 1.368(6)
C6 C9 1.406(6)
C6 H6 0.9300
C7 C11 1.388(6)
C8 C9 1.387(6)
C8 C12 1.392(6)
C9 C14 1.465(6)
C11 C12 1.372(6)
C11 H11 0.9300
C12 H12 0.9300
C13 H13 0.9300
O11 H2W 0.71(2)
O11 H1W 0.75(6)
O11 H2W 0.71(2)

loop_
_geom_hbond_atom_site_label_D
_geom_hbond_atom_site_label_H
_geom_hbond_atom_site_label_A
_geom_hbond_distance_DH
_geom_hbond_distance_HA
_geom_hbond_distance_DA
_geom_hbond_angle_DHA
_geom_hbond_site_symmetry_A
O11 H2W O4 0.71(2) 2.31(12) 2.694(5) 116(12) 1_556
O11 H1W O3 0.75(6) 2.20(7) 2.920(6) 160(7) 2_666
C13 H13 O7 0.93 2.43 3.209(6) 141.7 .
C6 H6 O1 0.93 2.48 3.245(6) 140.3 1_545
N2 H2D O1 0.89 2.23 3.041(5) 151.5 1_545
N2 H2C O11 0.89 1.89 2.748(6) 162.4 2_556
N2 H2B O3 0.89 1.95 2.814(5) 162.8 1_545
N2 H2B S1 0.89 2.79 3.491(4) 136.4 1_545
O9 H9 O7 0.82 2.58 3.142(5) 126.6 2_666
O9 H9 O7 0.82 1.93 2.636(5) 143.4 .
O8 H8 O5 0.82 1.83 2.631(4) 164.2 2_666
O8 H8 S1 0.82 3.01 3.720(4) 145.5 2_666
N1 H1C O5 0.89 1.99 2.850(4) 161.7 2_666
N1 H1B O4 0.89 2.49 3.095(5) 125.8 1_556
N1 H1B O3 0.89 2.05 2.926(4) 169.1 1_556
N1 H1B S1 0.89 2.78 3.612(4) 156.3 1_556
N1 H1A O6 0.89 1.97 2.862(5) 174.3 2_566
N1 H1A S1 0.89 2.87 3.686(4) 152.4 2_566
C2 H2A O3 0.93 2.52 3.281(6) 139.4 1_556
O2 H2 O6 0.82 1.76 2.570(4) 170.7 .
O2 H2 S1 0.82 2.87 3.644(4) 157.4 .
O10 H10 O1 0.82 1.93 2.645(5) 145.1 .

loop_
_geom_torsion_atom_site_label_1
_geom_torsion_atom_site_label_2
_geom_torsion_atom_site_label_3
_geom_torsion_atom_site_label_4
_geom_torsion
C13 C1 C3 O10 178.3(4)
C10 C1 C3 O10 -2.4(6)
C13 C1 C3 C5 -1.4(6)
C10 C1 C3 C5 177.9(4)
C5 C2 C4 C13 -0.9(7)
C5 C2 C4 N1 179.3(4)
C4 C2 C5 C3 -1.1(7)
O10 C3 C5 C2 -177.5(4)
C1 C3 C5 C2 2.2(7)
C9 C6 C7 C11 0.1(6)
C9 C6 C7 N2 -178.4(4)
O9 C8 C9 C6 -178.9(4)
C12 C8 C9 C6 -0.6(7)
O9 C8 C9 C14 0.1(7)
C12 C8 C9 C14 178.5(4)
C7 C6 C9 C8 -0.2(6)
C7 C6 C9 C14 -179.3(4)
C13 C1 C10 O1 176.8(5)
C3 C1 C10 O1 -2.5(7)
C13 C1 C10 O2 -5.1(6)
C3 C1 C10 O2 175.6(4)
C6 C7 C11 C12 0.9(7)
N2 C7 C11 C12 179.4(4)
C7 C11 C12 C8 -1.7(7)
O9 C8 C12 C11 -179.9(4)
C9 C8 C12 C11 1.6(7)
C2 C4 C13 C1 1.7(6)
N1 C4 C13 C1 -178.5(4)
C3 C1 C13 C4 -0.5(6)
C10 C1 C13 C4 -179.9(4)
C8 C9 C14 O7 3.6(7)
C6 C9 C14 O7 -177.3(5)
C8 C9 C14 O8 -175.8(4)
C6 C9 C14 O8 3.3(6)
